data_1523455
loop_
_publ_author_name
'Denes, G.'
'Pannetier, J.'
'le Marouille, J.Y.'
'Lucas, J.'

_publ_section_title
;
 About Sn F2 stannous fluoride. I. Crystallochemistry of alpha-Sn F2
;
_journal_name_full 'Journal of Solid State Chemistry'
_journal_page_first 335
_journal_page_last 343
_journal_volume 30
_journal_year 1979
_chemical_formula_sum 'F2 Sn'
_chemical_name_systematic 'Sn F2'
_space_group_IT_number 15
_symmetry_space_group_name_Hall '-C 2yc'
_symmetry_space_group_name_H-M 'C 1 2/c 1'
_cell_angle_alpha 90
_cell_angle_beta 109.29
_cell_angle_gamma 90
_cell_formula_units_Z 16
_cell_length_a 13.3532
_cell_length_b 4.9073
_cell_length_c 13.786
_cell_volume 852.655
_citation_journal_id_ASTM JSSCBI
_cod_data_source_file Denes_JSSCBI_1979_1067.cif
_cod_data_source_block F2Sn1
_cod_original_cell_volume 852.6547
_cod_original_formula_sum 'F2 Sn1'
_cod_database_code 1523455

loop_
_symmetry_equiv_pos_as_xyz
x,y,z
-x,y,-z+1/2
-x,-y,-z
x,-y,z-1/2
x+1/2,y+1/2,z
-x+1/2,y+1/2,-z+1/2
-x+1/2,-y+1/2,-z
x+1/2,-y+1/2,z-1/2

loop_
_atom_site_label
_atom_site_type_symbol
_atom_site_fract_x
_atom_site_fract_y
_atom_site_fract_z
_atom_site_occupancy
_atom_site_U_iso_or_equiv
F2 F-1 0.3839 0.2211 0.17918 1 0.0
Sn1 Sn+2 0.37217 0.48913 0.05704 1 0.0
Sn2 Sn+2 0.11801 0.48152 0.18683 1 0.0
F1 F-1 0.26096 0.24363 0.30802 1 0.0
F3 F-1 0.17401 0.3433 0.03828 1 0.0
F4 F-1 0.47045 0.3286 0.41529 1 0.0
